data_4109602
loop_
_publ_author_name
'J\"urgen Stahl'
'Wolfgang Mohr'
'Laura de Quadras'
'Thomas B. Peters'
'James C. Bohling'
'Jos\'e Miguel Mart\'in-Alvarez'
'Gareth R. Owen'
'Frank Hampel'
'John A. Gladysz'

_publ_section_title
;
 sp Carbon Chains Surrounded by sp3 Carbon Double Helices:
 Coordination-Driven Self-Assembly of Wirelike Pt(C\\tbC)nPt Moieties That
 Are Spanned by Two P(CH2)mP Linkages
;
_journal_name_full 'Journal of the American Chemical Society'
_journal_page_first 8282
_journal_page_last 8295
_journal_paper_doi 10.1021/ja0716103
_journal_volume 129
_journal_year 2007
_chemical_formula_sum 'C142 H176 F10 P4 Pt2'
_chemical_formula_weight 2586.89
_chemical_name_systematic
; 
 ? 
;
_space_group_IT_number 14
_symmetry_cell_setting monoclinic
_symmetry_space_group_name_Hall '-P 2ybc'
_symmetry_space_group_name_H-M 'P 1 21/c 1'
_atom_sites_solution_hydrogens geom
_atom_sites_solution_primary direct
_atom_sites_solution_secondary difmap
_audit_creation_method SHELXL-97
_cell_angle_alpha 90.00
_cell_angle_beta 96.31(3)
_cell_angle_gamma 90.00
_cell_formula_units_Z 2
_cell_length_a 15.882(3)
_cell_length_b 30.726(6)
_cell_length_c 13.287(3)
_cell_measurement_reflns_used 10574
_cell_measurement_temperature 173(2)
_cell_measurement_theta_max 25.03
_cell_measurement_theta_min 1.00
_cell_volume 6445(2)
_computing_cell_refinement Denzo-SMN
_computing_data_collection Collect
_computing_data_reduction Denzo-SMN
_computing_publication_material 'SHELXL-97 (Sheldrick, 1997)'
_computing_structure_refinement 'SHELXL-97 (Sheldrick, 1997)'
_computing_structure_solution 'SHELXS-97 (Sheldrick, 1990)'
_diffrn_ambient_temperature 173(2)
_diffrn_detector_area_resol_mean 9
_diffrn_measured_fraction_theta_full 0.991
_diffrn_measured_fraction_theta_max 0.991
_diffrn_measurement_device_type 'Nonius KappaCCD'
_diffrn_radiation_monochromator graphite
_diffrn_radiation_source 'fine-focus rotating anode'
_diffrn_radiation_type MoK\a
_diffrn_radiation_wavelength 0.71073
_diffrn_reflns_av_R_equivalents 0.0480
_diffrn_reflns_av_sigmaI/netI 0.0897
_diffrn_reflns_limit_h_max 18
_diffrn_reflns_limit_h_min -18
_diffrn_reflns_limit_k_max 32
_diffrn_reflns_limit_k_min -36
_diffrn_reflns_limit_l_max 15
_diffrn_reflns_limit_l_min -15
_diffrn_reflns_number 19205
_diffrn_reflns_theta_full 25.09
_diffrn_reflns_theta_max 25.09
_diffrn_reflns_theta_min 2.22
_exptl_absorpt_coefficient_mu 2.281
_exptl_absorpt_correction_T_max 0.7260
_exptl_absorpt_correction_T_min 0.6583
_exptl_absorpt_correction_type empirical
_exptl_absorpt_process_details Scalepack
_exptl_crystal_colour yellow
_exptl_crystal_density_diffrn 1.333
_exptl_crystal_description plate
_exptl_crystal_F_000 2668
_exptl_crystal_size_max 0.20
_exptl_crystal_size_mid 0.20
_exptl_crystal_size_min 0.15
_refine_diff_density_max 1.266
_refine_diff_density_min -0.713
_refine_diff_density_rms 0.107
_refine_ls_extinction_method none
_refine_ls_goodness_of_fit_ref 0.951
_refine_ls_hydrogen_treatment mixed
_refine_ls_matrix_type full
_refine_ls_number_parameters 700
_refine_ls_number_reflns 11349
_refine_ls_number_restraints 2
_refine_ls_restrained_S_all 1.034
_refine_ls_R_factor_all 0.0971
_refine_ls_R_factor_gt 0.0498
_refine_ls_shift/su_max 0.129
_refine_ls_shift/su_mean 0.006
_refine_ls_structure_factor_coef Fsqd
_refine_ls_weighting_details 'calc w=1/[\s^2^(Fo^2^)+(0.0548P)^2^+15.3849P] where P=(Fo^2^+2Fc^2^)/3'
_refine_ls_weighting_scheme calc
_refine_ls_wR_factor_gt 0.1032
_refine_ls_wR_factor_ref 0.1231
_reflns_number_gt 7569
_reflns_number_total 11349
_reflns_threshold_expression >2sigma(I)
_cod_data_source_file ja0716103si20070411_100801.cif
_cod_data_source_block js05
_cod_database_code 4109602

loop_
_symmetry_equiv_pos_as_xyz
'x, y, z'
'-x, y+1/2, -z+1/2'
'-x, -y, -z'
'x, -y-1/2, z-1/2'

loop_
_atom_site_label
_atom_site_type_symbol
_atom_site_fract_x
_atom_site_fract_y
_atom_site_fract_z
_atom_site_U_iso_or_equiv
_atom_site_adp_type
_atom_site_occupancy
_atom_site_symmetry_multiplicity
_atom_site_calc_flag
_atom_site_refinement_flags
Pt1 Pt -0.296909(16) 1.141584(9) -0.59698(2) 0.03301(11) Uani 1 1 d .
P1 P -0.40034(11) 1.08976(6) -0.63432(16) 0.0380(5) Uani 1 1 d .
C1 C -0.2067(4) 1.0965(2) -0.5794(6) 0.0353(17) Uani 1 1 d .
C1' C -0.4194(5) 1.0578(3) -0.5228(7) 0.059(2) Uani 1 1 d .
H1'A H -0.4407 1.0774 -0.4723 0.070 Uiso 1 1 calc R
H1'B H -0.4643 1.0361 -0.5429 0.070 Uiso 1 1 calc R
P2 P -0.18922(11) 1.19141(6) -0.56244(15) 0.0334(4) Uani 1 1 d .
C2 C -0.1492(4) 1.0703(2) -0.5628(6) 0.0417(18) Uani 1 1 d .
C2' C -0.3428(6) 1.0344(3) -0.4740(8) 0.074(3) Uani 1 1 d .
H2'A H -0.2972 1.0560 -0.4564 0.088 Uiso 1 1 calc R
H2'B H -0.3228 1.0140 -0.5239 0.088 Uiso 1 1 calc R
C3 C -0.0867(5) 1.0409(3) -0.5371(6) 0.049(2) Uani 1 1 d .
C3' C -0.3570(6) 1.0093(4) -0.3801(8) 0.081(3) Uani 1 1 d .
H3'A H -0.4065 0.9899 -0.3952 0.097 Uiso 1 1 calc R
H3'B H -0.3701 1.0299 -0.3267 0.097 Uiso 1 1 calc R
C4 C -0.0312(5) 1.0151(3) -0.5135(7) 0.055(2) Uani 1 1 d .
C4' C -0.2778(8) 0.9815(4) -0.3400(10) 0.099(4) Uani 1 1 d .
H4'A H -0.2937 0.9615 -0.2867 0.119 Uiso 1 1 calc R
H4'B H -0.2609 0.9634 -0.3962 0.119 Uiso 1 1 calc R
C5' C -0.2070(8) 1.0070(4) -0.2994(10) 0.106(4) Uani 1 1 d .
H5'A H -0.2251 1.0262 -0.2461 0.128 Uiso 1 1 calc R
H5'B H -0.1893 1.0258 -0.3539 0.128 Uiso 1 1 calc R
C6' C -0.1320(8) 0.9812(5) -0.2553(11) 0.122(5) Uani 1 1 d .
H6'A H -0.1499 0.9621 -0.2015 0.147 Uiso 1 1 calc R
H6'B H -0.1135 0.9621 -0.3089 0.147 Uiso 1 1 calc R
C7' C -0.0598(12) 1.0068(5) -0.2127(17) 0.215(12) Uani 1 1 d .
H7'A H -0.0702 1.0178 -0.1451 0.258 Uiso 1 1 calc R
H7'B H -0.0525 1.0322 -0.2569 0.258 Uiso 1 1 calc R
C8' C 0.0342(8) 0.9747(6) -0.2015(12) 0.145(6) Uani 1 1 d .
H8'A H 0.0338 0.9530 -0.2567 0.173 Uiso 1 1 calc R
H8'B H 0.0858 0.9928 -0.1994 0.173 Uiso 1 1 calc R
C9' C 0.0267(14) 0.9560(6) -0.1127(14) 0.198(10) Uani 1 1 d D
H9'A H -0.0333 0.9522 -0.1006 0.238 Uiso 1 1 calc R
H9'B H 0.0575 0.9722 -0.0557 0.238 Uiso 1 1 calc R
C10' C 0.0693(16) 0.9129(5) -0.1325(19) 0.273(16) Uani 1 1 d D
H10A H 0.1193 0.9213 -0.1664 0.327 Uiso 1 1 calc R
H10B H 0.0922 0.9026 -0.0643 0.327 Uiso 1 1 calc R
C11' C 0.0404(10) 0.8761(5) -0.1815(10) 0.134(6) Uani 1 1 d D
H11A H 0.0372 0.8828 -0.2547 0.161 Uiso 1 1 calc R
H11B H -0.0187 0.8724 -0.1660 0.161 Uiso 1 1 calc R
C12' C 0.0795(5) 0.8334(3) -0.1691(7) 0.061(2) Uani 1 1 d .
H12A H 0.0338 0.8114 -0.1786 0.073 Uiso 1 1 calc R
H12B H 0.1055 0.8309 -0.0981 0.073 Uiso 1 1 calc R
C13' C 0.1461(4) 0.8211(3) -0.2372(6) 0.047(2) Uani 1 1 d .
H13A H 0.1740 0.7938 -0.2119 0.056 Uiso 1 1 calc R
H13B H 0.1898 0.8442 -0.2333 0.056 Uiso 1 1 calc R
C14' C 0.1108(4) 0.8149(2) -0.3469(6) 0.0413(18) Uani 1 1 d .
H14B H 0.0697 0.7919 -0.3508 0.062 Uiso 1 1 d R
H14A H 0.0841 0.8414 -0.3717 0.062 Uiso 1 1 d R
C21 C -0.3864(4) 1.1898(2) -0.6089(5) 0.0310(16) Uani 1 1 d .
F22 F -0.4405(3) 1.16926(15) -0.4553(3) 0.0556(12) Uani 1 1 d .
C22 C -0.4417(4) 1.1967(2) -0.5360(6) 0.0390(18) Uani 1 1 d .
F23 F -0.5534(3) 1.23494(18) -0.4672(4) 0.0793(16) Uani 1 1 d .
C23 C -0.5001(5) 1.2304(3) -0.5395(7) 0.050(2) Uani 1 1 d .
F24 F -0.5602(3) 1.29236(16) -0.6217(4) 0.0787(16) Uani 1 1 d .
C24 C -0.5053(5) 1.2593(3) -0.6185(7) 0.055(2) Uani 1 1 d .
F25 F -0.4583(3) 1.28134(16) -0.7718(4) 0.0736(15) Uani 1 1 d .
C25 C -0.4541(5) 1.2533(2) -0.6935(6) 0.048(2) Uani 1 1 d .
F26 F -0.3476(3) 1.21540(15) -0.7642(3) 0.0525(11) Uani 1 1 d .
C26 C -0.3968(4) 1.2193(2) -0.6867(6) 0.0396(18) Uani 1 1 d .
C31 C -0.3782(4) 1.0496(2) -0.7296(6) 0.0419(19) Uani 1 1 d .
C32 C -0.4383(5) 1.0184(3) -0.7626(7) 0.058(2) Uani 1 1 d .
H32A H -0.4919 1.0186 -0.7370 0.069 Uiso 1 1 calc R
C33 C -0.4214(5) 0.9873(3) -0.8316(7) 0.064(3) Uani 1 1 d .
H33A H -0.4633 0.9659 -0.8512 0.077 Uiso 1 1 calc R
C34 C -0.3456(5) 0.9859(2) -0.8735(6) 0.046(2) Uani 1 1 d .
C35 C -0.2872(5) 1.0177(3) -0.8433(6) 0.048(2) Uani 1 1 d .
H35A H -0.2344 1.0183 -0.8708 0.058 Uiso 1 1 calc R
C36 C -0.3045(5) 1.0491(2) -0.7731(6) 0.046(2) Uani 1 1 d .
H36A H -0.2634 1.0710 -0.7547 0.056 Uiso 1 1 calc R
C37 C -0.3294(5) 0.9516(3) -0.9530(7) 0.055(2) Uani 1 1 d .
C37C C -0.3879(6) 0.9603(3) -1.0501(7) 0.069(3) Uani 1 1 d .
H37A H -0.4470 0.9594 -1.0354 0.104 Uiso 1 1 calc R
H37B H -0.3789 0.9380 -1.1005 0.104 Uiso 1 1 calc R
H37C H -0.3754 0.9890 -1.0768 0.104 Uiso 1 1 calc R
C37B C -0.3474(7) 0.9059(3) -0.9137(8) 0.076(3) Uani 1 1 d .
H37D H -0.4057 0.9046 -0.8964 0.115 Uiso 1 1 calc R
H37E H -0.3081 0.8996 -0.8534 0.115 Uiso 1 1 calc R
H37F H -0.3399 0.8844 -0.9664 0.115 Uiso 1 1 calc R
C37A C -0.2383(6) 0.9530(4) -0.9805(9) 0.091(4) Uani 1 1 d .
H37G H -0.2261 0.9821 -1.0057 0.137 Uiso 1 1 calc R
H37H H -0.2314 0.9314 -1.0331 0.137 Uiso 1 1 calc R
H37I H -0.1989 0.9465 -0.9203 0.137 Uiso 1 1 calc R
C41 C -0.5027(4) 1.1119(2) -0.6839(6) 0.0418(19) Uani 1 1 d .
C42 C -0.5719(4) 1.1126(3) -0.6280(7) 0.053(2) Uani 1 1 d .
H42A H -0.5692 1.0980 -0.5647 0.064 Uiso 1 1 calc R
C43 C -0.6452(5) 1.1349(3) -0.6655(8) 0.059(2) Uani 1 1 d .
H43A H -0.6926 1.1345 -0.6277 0.071 Uiso 1 1 calc R
C44 C -0.6511(5) 1.1575(3) -0.7561(7) 0.052(2) Uani 1 1 d .
C45 C -0.5813(5) 1.1559(3) -0.8110(7) 0.053(2) Uani 1 1 d .
H45A H -0.5837 1.1704 -0.8744 0.064 Uiso 1 1 calc R
C46 C -0.5089(4) 1.1336(3) -0.7753(6) 0.044(2) Uani 1 1 d .
H46A H -0.4623 1.1331 -0.8144 0.053 Uiso 1 1 calc R
C47 C -0.7298(5) 1.1844(3) -0.7912(8) 0.059(2) Uani 1 1 d .
C47B C -0.7319(8) 1.2009(6) -0.8960(12) 0.158(7) Uani 1 1 d .
H47A H -0.7838 1.2179 -0.9133 0.237 Uiso 1 1 calc R
H47B H -0.7310 1.1763 -0.9429 0.237 Uiso 1 1 calc R
H47C H -0.6825 1.2195 -0.9015 0.237 Uiso 1 1 calc R
C47A C -0.8051(7) 1.1599(6) -0.7850(19) 0.247(14) Uani 1 1 d .
H47D H -0.8545 1.1778 -0.8086 0.371 Uiso 1 1 calc R
H47E H -0.8084 1.1512 -0.7147 0.371 Uiso 1 1 calc R
H47F H -0.8043 1.1339 -0.8277 0.371 Uiso 1 1 calc R
C47C C -0.7289(12) 1.2241(5) -0.7333(18) 0.294(18) Uani 1 1 d .
H47G H -0.7790 1.2415 -0.7565 0.441 Uiso 1 1 calc R
H47H H -0.6776 1.2407 -0.7426 0.441 Uiso 1 1 calc R
H47I H -0.7294 1.2170 -0.6614 0.441 Uiso 1 1 calc R
C51 C -0.2216(4) 1.2484(2) -0.5657(5) 0.0338(17) Uani 1 1 d .
C52 C -0.2689(4) 1.2636(2) -0.4914(5) 0.0358(17) Uani 1 1 d .
H52A H -0.2770 1.2454 -0.4355 0.043 Uiso 1 1 calc R
C53 C -0.3045(4) 1.3047(2) -0.4968(6) 0.0405(18) Uani 1 1 d .
H53A H -0.3364 1.3143 -0.4445 0.049 Uiso 1 1 calc R
C54 C -0.2943(4) 1.3323(2) -0.5780(6) 0.0396(19) Uani 1 1 d .
C55 C -0.2447(4) 1.3167(3) -0.6506(6) 0.045(2) Uani 1 1 d .
H55A H -0.2347 1.3350 -0.7058 0.054 Uiso 1 1 calc R
C56 C -0.2097(4) 1.2758(2) -0.6449(6) 0.0428(19) Uani 1 1 d .
H56A H -0.1770 1.2662 -0.6963 0.051 Uiso 1 1 calc R
C57 C -0.3342(5) 1.3779(3) -0.5880(7) 0.051(2) Uani 1 1 d .
C57C C -0.3897(6) 1.3871(3) -0.5053(8) 0.072(3) Uani 1 1 d .
H57A H -0.3560 1.3848 -0.4392 0.108 Uiso 1 1 calc R
H57B H -0.4361 1.3659 -0.5091 0.108 Uiso 1 1 calc R
H57C H -0.4132 1.4165 -0.5138 0.108 Uiso 1 1 calc R
C57B C -0.3880(7) 1.3816(3) -0.6922(8) 0.086(3) Uani 1 1 d .
H57D H -0.4338 1.3601 -0.6961 0.129 Uiso 1 1 calc R
H57E H -0.3520 1.3760 -0.7462 0.129 Uiso 1 1 calc R
H57F H -0.4121 1.4109 -0.7001 0.129 Uiso 1 1 calc R
C57A C -0.2625(7) 1.4115(3) -0.5827(9) 0.087(3) Uani 1 1 d .
H57G H -0.2287 1.4097 -0.5166 0.130 Uiso 1 1 calc R
H57H H -0.2867 1.4408 -0.5920 0.130 Uiso 1 1 calc R
H57I H -0.2263 1.4056 -0.6363 0.130 Uiso 1 1 calc R
C61 C -0.1258(4) 1.1855(2) -0.4401(5) 0.0369(17) Uani 1 1 d .
C62 C -0.1339(4) 1.1496(2) -0.3788(6) 0.0389(18) Uani 1 1 d .
H62A H -0.1779 1.1292 -0.3966 0.047 Uiso 1 1 calc R
C63 C -0.0794(4) 1.1432(3) -0.2929(6) 0.0441(18) Uani 1 1 d .
H63A H -0.0860 1.1180 -0.2529 0.053 Uiso 1 1 calc R
C64 C -0.0152(4) 1.1721(2) -0.2628(6) 0.0405(18) Uani 1 1 d .
C65 C -0.0094(5) 1.2086(3) -0.3213(6) 0.049(2) Uani 1 1 d .
H65A H 0.0325 1.2298 -0.3008 0.059 Uiso 1 1 calc R
C66 C -0.0629(5) 1.2153(3) -0.4095(6) 0.049(2) Uani 1 1 d .
H66A H -0.0564 1.2406 -0.4492 0.059 Uiso 1 1 calc R
C67 C 0.0472(5) 1.1655(3) -0.1664(6) 0.053(2) Uani 1 1 d .
C67C C 0.0319(7) 1.1996(4) -0.0908(8) 0.101(4) Uani 1 1 d .
H67A H 0.0713 1.1954 -0.0294 0.152 Uiso 1 1 calc R
H67B H -0.0265 1.1973 -0.0739 0.152 Uiso 1 1 calc R
H67C H 0.0407 1.2284 -0.1194 0.152 Uiso 1 1 calc R
C67B C 0.1371(6) 1.1667(4) -0.1917(8) 0.095(4) Uani 1 1 d .
H67D H 0.1758 1.1625 -0.1298 0.143 Uiso 1 1 calc R
H67E H 0.1483 1.1950 -0.2218 0.143 Uiso 1 1 calc R
H67F H 0.1457 1.1435 -0.2401 0.143 Uiso 1 1 calc R
C67A C 0.0339(8) 1.1213(4) -0.1175(10) 0.127(6) Uani 1 1 d .
H67G H 0.0742 1.1181 -0.0566 0.191 Uiso 1 1 calc R
H67H H 0.0431 1.0981 -0.1656 0.191 Uiso 1 1 calc R
H67I H -0.0241 1.1196 -0.0991 0.191 Uiso 1 1 calc R
C100 C 0.0996(13) 1.1291(11) -0.4931(19) 0.270(17) Uani 1 1 d .
H10C H 0.0892 1.1592 -0.5153 0.404 Uiso 1 1 calc R
H10D H 0.0618 1.1216 -0.4422 0.404 Uiso 1 1 calc R
H10E H 0.0888 1.1095 -0.5513 0.404 Uiso 1 1 calc R
C101 C 0.1695(10) 1.1255(7) -0.4582(9) 0.175(9) Uani 1 1 d G
C102 C 0.2401(13) 1.1543(3) -0.4349(9) 0.129(6) Uani 1 1 d G
H10F H 0.2303 1.1838 -0.4545 0.155 Uiso 1 1 calc R
C103 C 0.3365(11) 1.1434(9) -0.3785(10) 0.31(2) Uani 1 1 d GD
H10G H 0.3745 1.1667 -0.3609 0.370 Uiso 1 1 calc R
C104 C 0.3547(10) 1.1143(10) -0.3634(10) 0.30(2) Uani 1 1 d GD
H10H H 0.4115 1.1059 -0.3425 0.358 Uiso 1 1 calc R
C105 C 0.2636(17) 1.0764(4) -0.3808(10) 0.190(12) Uani 1 1 d GD
H10I H 0.2750 1.0484 -0.3518 0.228 Uiso 1 1 calc R
C106 C 0.1903(16) 1.0807(5) -0.4234(11) 0.237(16) Uani 1 1 d G
H10J H 0.1512 1.0573 -0.4327 0.284 Uiso 1 1 calc R

loop_
_atom_site_aniso_label
_atom_site_aniso_U_11
_atom_site_aniso_U_22
_atom_site_aniso_U_33
_atom_site_aniso_U_23
_atom_site_aniso_U_13
_atom_site_aniso_U_12
Pt1 0.02856(15) 0.02919(16) 0.04014(18) -0.00087(15) -0.00140(11) 0.00482(13)
P1 0.0312(9) 0.0335(11) 0.0484(13) -0.0007(9) 0.0002(8) 0.0032(8)
C1 0.031(4) 0.029(4) 0.045(5) 0.000(3) 0.006(3) 0.001(3)
C1' 0.046(5) 0.062(6) 0.067(6) 0.006(5) 0.005(4) -0.006(4)
P2 0.0294(9) 0.0304(10) 0.0392(11) 0.0006(9) -0.0019(8) 0.0037(8)
C2 0.038(4) 0.043(5) 0.044(5) 0.000(4) 0.004(3) 0.003(4)
C2' 0.068(6) 0.077(7) 0.076(7) 0.018(6) 0.005(5) -0.010(5)
C3 0.040(4) 0.048(5) 0.056(5) 0.007(4) 0.001(4) 0.014(4)
C3' 0.078(7) 0.089(8) 0.076(7) 0.027(6) 0.010(6) -0.006(6)
C4 0.049(5) 0.050(5) 0.065(6) 0.009(4) 0.004(4) 0.017(4)
C4' 0.115(9) 0.078(8) 0.100(9) 0.027(7) -0.007(7) -0.024(7)
C5' 0.117(10) 0.099(10) 0.099(10) -0.014(8) -0.008(8) -0.001(8)
C6' 0.117(10) 0.121(11) 0.115(11) 0.015(9) -0.049(9) 0.004(9)
C7' 0.207(18) 0.082(10) 0.31(3) -0.003(14) -0.165(19) 0.003(11)
C8' 0.089(9) 0.205(18) 0.128(13) 0.054(13) -0.038(9) -0.027(10)
C9' 0.31(3) 0.173(19) 0.126(15) -0.041(14) 0.081(16) -0.130(19)
C10' 0.41(4) 0.051(10) 0.31(3) -0.072(15) -0.15(3) 0.027(15)
C11' 0.189(15) 0.142(13) 0.072(9) -0.012(8) 0.016(9) 0.100(12)
C12' 0.064(6) 0.065(6) 0.056(6) -0.006(5) 0.020(4) 0.007(5)
C13' 0.041(4) 0.057(5) 0.044(5) -0.006(4) 0.009(4) 0.006(4)
C14' 0.038(4) 0.033(4) 0.052(5) -0.001(4) 0.005(4) 0.002(3)
C21 0.027(3) 0.029(4) 0.037(4) -0.007(3) 0.000(3) 0.001(3)
F22 0.063(3) 0.053(3) 0.053(3) 0.009(2) 0.017(2) 0.013(2)
C22 0.039(4) 0.034(4) 0.042(5) -0.002(4) -0.001(3) 0.004(3)
F23 0.067(3) 0.082(4) 0.094(4) -0.005(3) 0.033(3) 0.029(3)
C23 0.036(4) 0.050(5) 0.065(6) -0.014(5) 0.008(4) 0.009(4)
F24 0.062(3) 0.058(3) 0.114(5) 0.002(3) 0.000(3) 0.035(3)
C24 0.047(5) 0.039(5) 0.077(7) -0.002(5) -0.005(4) 0.025(4)
F25 0.084(4) 0.060(3) 0.073(4) 0.020(3) -0.011(3) 0.020(3)
C25 0.054(5) 0.035(5) 0.051(5) 0.003(4) -0.013(4) 0.005(4)
F26 0.056(3) 0.058(3) 0.043(3) 0.004(2) 0.005(2) 0.004(2)
C26 0.036(4) 0.034(4) 0.047(5) -0.004(4) 0.000(4) 0.006(3)
C31 0.033(4) 0.030(4) 0.062(5) -0.001(4) -0.001(4) 0.008(3)
C32 0.033(4) 0.051(5) 0.091(7) -0.026(5) 0.014(4) -0.005(4)
C33 0.044(5) 0.051(6) 0.096(8) -0.028(5) 0.006(5) -0.012(4)
C34 0.040(4) 0.039(5) 0.056(5) -0.007(4) -0.004(4) 0.003(4)
C35 0.034(4) 0.046(5) 0.065(6) -0.013(4) 0.008(4) -0.003(4)
C36 0.040(4) 0.037(4) 0.062(6) -0.015(4) 0.003(4) -0.007(3)
C37 0.055(5) 0.037(5) 0.072(6) -0.012(4) -0.002(4) 0.006(4)
C37C 0.081(7) 0.057(6) 0.067(7) -0.014(5) -0.003(5) -0.005(5)
C37B 0.106(8) 0.041(5) 0.081(7) -0.016(5) 0.002(6) 0.016(5)
C37A 0.067(6) 0.081(8) 0.128(10) -0.056(7) 0.021(6) 0.001(6)
C41 0.037(4) 0.035(4) 0.054(5) -0.007(4) 0.007(4) -0.001(3)
C42 0.034(4) 0.053(5) 0.073(6) 0.000(5) 0.009(4) 0.006(4)
C43 0.040(4) 0.048(6) 0.093(7) 0.003(5) 0.024(4) 0.001(4)
C44 0.035(4) 0.040(5) 0.077(7) -0.018(5) -0.005(4) 0.003(3)
C45 0.045(5) 0.054(5) 0.057(6) -0.009(4) -0.010(4) 0.005(4)
C46 0.033(4) 0.058(5) 0.041(5) -0.003(4) 0.000(3) 0.005(4)
C47 0.034(4) 0.058(6) 0.082(7) -0.018(5) -0.009(4) 0.010(4)
C47B 0.100(10) 0.206(18) 0.165(16) 0.055(14) 0.005(10) 0.086(11)
C47A 0.032(6) 0.206(18) 0.49(4) 0.19(2) -0.023(12) 0.010(9)
C47C 0.25(2) 0.164(16) 0.41(3) -0.20(2) -0.24(2) 0.175(16)
C51 0.026(3) 0.036(4) 0.038(4) 0.001(3) -0.003(3) 0.003(3)
C52 0.036(4) 0.037(4) 0.033(4) 0.009(3) -0.001(3) 0.000(3)
C53 0.044(4) 0.036(4) 0.042(5) -0.005(4) 0.006(3) 0.009(3)
C54 0.040(4) 0.035(4) 0.044(5) 0.006(4) 0.003(4) 0.003(3)
C55 0.041(4) 0.044(5) 0.052(5) 0.013(4) 0.009(4) 0.002(4)
C56 0.043(4) 0.043(5) 0.044(5) -0.001(4) 0.012(4) 0.008(4)
C57 0.054(5) 0.037(5) 0.063(6) 0.006(4) 0.015(4) 0.012(4)
C57C 0.069(6) 0.048(6) 0.103(8) 0.003(5) 0.025(6) 0.019(5)
C57B 0.110(8) 0.057(6) 0.087(8) 0.020(6) -0.009(6) 0.043(6)
C57A 0.095(8) 0.035(5) 0.136(10) 0.006(6) 0.038(7) 0.007(5)
C61 0.035(4) 0.033(4) 0.041(5) 0.004(4) -0.001(3) 0.007(3)
C62 0.033(4) 0.042(5) 0.042(5) 0.007(4) 0.005(3) -0.003(3)
C63 0.045(4) 0.045(5) 0.042(5) 0.012(4) 0.003(4) 0.003(4)
C64 0.040(4) 0.039(5) 0.042(5) 0.004(4) -0.002(3) 0.011(3)
C65 0.046(4) 0.044(5) 0.054(5) 0.003(4) -0.011(4) -0.004(4)
C66 0.048(5) 0.038(5) 0.058(6) 0.010(4) -0.008(4) -0.006(4)
C67 0.053(5) 0.058(6) 0.042(5) 0.001(4) -0.015(4) 0.012(4)
C67C 0.102(8) 0.139(11) 0.054(7) -0.031(7) -0.032(6) 0.050(8)
C67B 0.057(6) 0.160(12) 0.065(7) 0.016(7) -0.011(5) 0.026(7)
C67A 0.146(11) 0.101(10) 0.114(11) 0.055(8) -0.080(9) -0.019(8)
C100 0.126(16) 0.48(5) 0.21(3) -0.13(3) 0.048(17) 0.03(2)
C101 0.17(2) 0.29(3) 0.075(12) -0.034(17) 0.046(13) 0.01(2)
C102 0.198(18) 0.109(11) 0.091(11) -0.023(9) 0.061(12) -0.045(12)
C103 0.41(6) 0.39(5) 0.15(3) -0.05(3) 0.14(3) 0.10(4)
C104 0.48(6) 0.32(4) 0.12(2) -0.04(2) 0.16(3) -0.05(4)
C105 0.38(4) 0.119(16) 0.078(13) -0.012(11) 0.075(19) 0.00(2)
C106 0.48(5) 0.120(19) 0.101(17) -0.022(14) 0.01(2) 0.02(2)

loop_
_atom_type_symbol
_atom_type_description
_atom_type_scat_dispersion_real
_atom_type_scat_dispersion_imag
_atom_type_scat_source
C C 0.0033 0.0016 'International Tables Vol C Tables 4.2.6.8 and 6.1.1.4'
H H 0.0000 0.0000 'International Tables Vol C Tables 4.2.6.8 and 6.1.1.4'
F F 0.0171 0.0103 'International Tables Vol C Tables 4.2.6.8 and 6.1.1.4'
P P 0.1023 0.0942 'International Tables Vol C Tables 4.2.6.8 and 6.1.1.4'
Pt Pt -1.7033 8.3905 'International Tables Vol C Tables 4.2.6.8 and 6.1.1.4'

loop_
_geom_angle_atom_site_label_1
_geom_angle_atom_site_label_2
_geom_angle_atom_site_label_3
_geom_angle
_geom_angle_site_symmetry_1
_geom_angle_site_symmetry_3
C1 Pt1 C21 177.0(3) . .
C1 Pt1 P1 91.8(2) . .
C21 Pt1 P1 90.64(18) . .
C1 Pt1 P2 86.0(2) . .
C21 Pt1 P2 91.62(18) . .
P1 Pt1 P2 177.47(7) . .
C41 P1 C31 103.5(3) . .
C41 P1 C1' 105.8(4) . .
C31 P1 C1' 105.0(4) . .
C41 P1 Pt1 114.1(2) . .
C31 P1 Pt1 115.4(2) . .
C1' P1 Pt1 112.0(3) . .
C2 C1 Pt1 175.7(7) . .
C2' C1' P1 114.1(6) . .
C61 P2 C51 104.1(3) . .
C61 P2 C14' 103.1(3) . 3_574
C51 P2 C14' 107.2(3) . 3_574
C61 P2 Pt1 115.9(2) . .
C51 P2 Pt1 115.6(2) . .
C14' P2 Pt1 110.0(2) 3_574 .
C1 C2 C3 175.6(8) . .
C1' C2' C3' 114.6(8) . .
C4 C3 C2 179.4(10) . .
C2' C3' C4' 112.0(9) . .
C3 C4 C4 178.8(12) . 3_574
C5' C4' C3' 113.5(10) . .
C4' C5' C6' 114.7(11) . .
C7' C6' C5' 115.1(12) . .
C6' C7' C8' 110.4(12) . .
C9' C8' C7' 99.1(17) . .
C8' C9' C10' 98.0(17) . .
C11' C10' C9' 132(2) . .
C10' C11' C12' 125.4(15) . .
C11' C12' C13' 118.3(9) . .
C12' C13' C14' 113.4(6) . .
C13' C14' P2 116.0(5) . 3_574
C26 C21 C22 113.0(6) . .
C26 C21 Pt1 124.2(5) . .
C22 C21 Pt1 122.7(5) . .
F22 C22 C23 116.1(7) . .
F22 C22 C21 119.9(6) . .
C23 C22 C21 124.0(7) . .
F23 C23 C24 119.2(7) . .
F23 C23 C22 121.4(8) . .
C24 C23 C22 119.5(7) . .
F24 C24 C25 121.1(8) . .
F24 C24 C23 120.0(8) . .
C25 C24 C23 118.9(7) . .
F25 C25 C24 119.7(7) . .
F25 C25 C26 120.7(8) . .
C24 C25 C26 119.6(8) . .
F26 C26 C21 118.6(6) . .
F26 C26 C25 116.4(7) . .
C21 C26 C25 125.0(7) . .
C36 C31 C32 116.8(7) . .
C36 C31 P1 122.7(6) . .
C32 C31 P1 120.4(6) . .
C33 C32 C31 120.9(7) . .
C32 C33 C34 122.3(7) . .
C35 C34 C33 116.7(7) . .
C35 C34 C37 122.0(7) . .
C33 C34 C37 121.3(7) . .
C34 C35 C36 120.7(7) . .
C31 C36 C35 122.4(7) . .
C37C C37 C37B 109.1(7) . .
C37C C37 C37A 107.2(8) . .
C37B C37 C37A 108.9(8) . .
C37C C37 C34 109.2(7) . .
C37B C37 C34 110.0(7) . .
C37A C37 C34 112.3(7) . .
C46 C41 C42 118.5(7) . .
C46 C41 P1 118.3(5) . .
C42 C41 P1 122.6(6) . .
C41 C42 C43 119.6(8) . .
C44 C43 C42 122.0(8) . .
C43 C44 C45 117.1(7) . .
C43 C44 C47 120.8(8) . .
C45 C44 C47 122.1(9) . .
C46 C45 C44 121.3(8) . .
C45 C46 C41 121.3(7) . .
C47A C47 C47C 112.1(16) . .
C47A C47 C47B 107.6(12) . .
C47C C47 C47B 102.2(14) . .
C47A C47 C44 111.1(9) . .
C47C C47 C44 109.6(8) . .
C47B C47 C44 113.9(8) . .
C56 C51 C52 117.9(6) . .
C56 C51 P2 122.9(6) . .
C52 C51 P2 118.7(5) . .
C53 C52 C51 121.5(7) . .
C52 C53 C54 120.9(7) . .
C53 C54 C55 116.7(7) . .
C53 C54 C57 122.6(7) . .
C55 C54 C57 120.7(7) . .
C56 C55 C54 122.1(7) . .
C55 C56 C51 120.9(7) . .
C57C C57 C57A 109.4(8) . .
C57C C57 C54 112.1(7) . .
C57A C57 C54 108.3(7) . .
C57C C57 C57B 109.2(8) . .
C57A C57 C57B 109.0(8) . .
C54 C57 C57B 108.9(7) . .
C66 C61 C62 117.8(7) . .
C66 C61 P2 120.4(6) . .
C62 C61 P2 121.7(6) . .
C63 C62 C61 120.9(7) . .
C62 C63 C64 122.0(7) . .
C65 C64 C63 117.1(7) . .
C65 C64 C67 120.0(7) . .
C63 C64 C67 122.9(7) . .
C64 C65 C66 121.9(7) . .
C61 C66 C65 120.3(7) . .
C67C C67 C67B 111.3(9) . .
C67C C67 C67A 107.3(10) . .
C67B C67 C67A 107.3(9) . .
C67C C67 C64 109.3(7) . .
C67B C67 C64 110.5(7) . .
C67A C67 C64 111.2(7) . .
C100 C101 C102 136(2) . .
C100 C101 C106 113(2) . .
C102 C101 C106 111.4 . .
C101 C102 C103 129.1 . .
C104 C103 C102 121.7 . .
C103 C104 C105 110.5 . .
C106 C105 C104 132.0 . .
C105 C106 C101 114.0 . .

loop_
_geom_bond_atom_site_label_1
_geom_bond_atom_site_label_2
_geom_bond_distance
_geom_bond_site_symmetry_2
Pt1 C1 1.989(7) .
Pt1 C21 2.048(6) .
Pt1 P1 2.3024(19) .
Pt1 P2 2.3037(19) .
P1 C41 1.818(7) .
P1 C31 1.830(8) .
P1 C1' 1.830(9) .
C1 C2 1.220(9) .
C1' C2' 1.498(12) .
P2 C61 1.825(7) .
P2 C51 1.824(7) .
P2 C14' 1.836(7) 3_574
C2 C3 1.356(10) .
C2' C3' 1.505(12) .
C3 C4 1.202(10) .
C3' C4' 1.566(14) .
C4 C4 1.377(15) 3_574
C4' C5' 1.428(14) .
C5' C6' 1.496(15) .
C6' C7' 1.453(17) .
C7' C8' 1.78(2) .
C8' C9' 1.328(19) .
C9' C10' 1.52(2) .
C10' C11' 1.359(17) .
C11' C12' 1.453(14) .
C12' C13' 1.513(10) .
C13' C14' 1.515(10) .
C14' P2 1.836(7) 3_574
C21 C26 1.371(10) .
C21 C22 1.393(10) .
F22 C22 1.362(8) .
C22 C23 1.388(10) .
F23 C23 1.355(9) .
C23 C24 1.370(12) .
F24 C24 1.337(8) .
C24 C25 1.365(12) .
F25 C25 1.346(9) .
C25 C26 1.382(10) .
F26 C26 1.365(8) .
C31 C36 1.361(10) .
C31 C32 1.390(10) .
C32 C33 1.371(11) .
C33 C34 1.382(11) .
C34 C35 1.378(10) .
C34 C37 1.533(11) .
C35 C36 1.389(10) .
C37 C37C 1.529(12) .
C37 C37B 1.535(12) .
C37 C37A 1.532(12) .
C41 C46 1.379(10) .
C41 C42 1.393(10) .
C42 C43 1.394(11) .
C43 C44 1.385(12) .
C44 C45 1.393(11) .
C44 C47 1.528(11) .
C45 C46 1.376(10) .
C47 C47A 1.424(15) .
C47 C47C 1.440(15) .
C47 C47B 1.479(16) .
C51 C56 1.376(10) .
C51 C52 1.387(10) .
C52 C53 1.381(9) .
C53 C54 1.396(10) .
C54 C55 1.396(10) .
C54 C57 1.539(10) .
C55 C56 1.373(10) .
C57 C57C 1.510(12) .
C57 C57A 1.532(12) .
C57 C57B 1.549(12) .
C61 C66 1.382(10) .
C61 C62 1.385(10) .
C62 C63 1.368(10) .
C63 C64 1.378(10) .
C64 C65 1.373(10) .
C64 C67 1.544(10) .
C65 C66 1.386(10) .
C67 C67C 1.489(12) .
C67 C67B 1.502(12) .
C67 C67A 1.529(14) .
C100 C101 1.16(2) .
C101 C102 1.4353 .
C101 C106 1.4772 .
C102 C103 1.6644 .
C103 C104 0.9544 .
C104 C105 1.8510 .
C105 C106 1.2452 .

loop_
_geom_torsion_atom_site_label_1
_geom_torsion_atom_site_label_2
_geom_torsion_atom_site_label_3
_geom_torsion_atom_site_label_4
_geom_torsion
_geom_torsion_site_symmetry_1
_geom_torsion_site_symmetry_4
C1 Pt1 P1 C41 -168.7(4) . .
C21 Pt1 P1 C41 13.2(3) . .
P2 Pt1 P1 C41 -140.4(16) . .
C1 Pt1 P1 C31 -49.0(3) . .
C21 Pt1 P1 C31 132.8(3) . .
P2 Pt1 P1 C31 -20.7(17) . .
C1 Pt1 P1 C1' 71.1(4) . .
C21 Pt1 P1 C1' -107.0(4) . .
P2 Pt1 P1 C1' 99.4(16) . .
C21 Pt1 C1 C2 7(12) . .
P1 Pt1 C1 C2 -136(9) . .
P2 Pt1 C1 C2 45(9) . .
C41 P1 C1' C2' 176.6(7) . .
C31 P1 C1' C2' 67.4(8) . .
Pt1 P1 C1' C2' -58.6(8) . .
C1 Pt1 P2 C61 -58.9(3) . .
C21 Pt1 P2 C61 119.2(3) . .
P1 Pt1 P2 C61 -87.3(16) . .
C1 Pt1 P2 C51 179.0(3) . .
C21 Pt1 P2 C51 -2.9(3) . .
P1 Pt1 P2 C51 150.6(16) . .
C1 Pt1 P2 C14' 57.4(3) . 3_574
C21 Pt1 P2 C14' -124.4(3) . 3_574
P1 Pt1 P2 C14' 29.1(17) . 3_574
Pt1 C1 C2 C3 50(17) . .
P1 C1' C2' C3' 177.9(7) . .
C1 C2 C3 C4 -45(100) . .
C1' C2' C3' C4' 173.5(9) . .
C2 C3 C4 C4 122(100) . 3_574
C2' C3' C4' C5' 69.2(14) . .
C3' C4' C5' C6' 176.8(11) . .
C4' C5' C6' C7' -179.3(16) . .
C5' C6' C7' C8' -160.9(13) . .
C6' C7' C8' C9' -84.6(19) . .
C7' C8' C9' C10' 148.0(14) . .
C8' C9' C10' C11' -82(3) . .
C9' C10' C11' C12' -160(2) . .
C10' C11' C12' C13' -90(2) . .
C11' C12' C13' C14' -68.8(12) . .
C12' C13' C14' P2 170.7(6) . 3_574
C1 Pt1 C21 C26 108(5) . .
P1 Pt1 C21 C26 -108.6(6) . .
P2 Pt1 C21 C26 70.2(6) . .
C1 Pt1 C21 C22 -70(5) . .
P1 Pt1 C21 C22 73.4(6) . .
P2 Pt1 C21 C22 -107.7(6) . .
C26 C21 C22 F22 178.2(6) . .
Pt1 C21 C22 F22 -3.6(9) . .
C26 C21 C22 C23 -1.5(10) . .
Pt1 C21 C22 C23 176.7(6) . .
F22 C22 C23 F23 -1.0(11) . .
C21 C22 C23 F23 178.7(7) . .
F22 C22 C23 C24 -179.7(7) . .
C21 C22 C23 C24 -0.1(12) . .
F23 C23 C24 F24 2.5(12) . .
C22 C23 C24 F24 -178.7(7) . .
F23 C23 C24 C25 -177.0(7) . .
C22 C23 C24 C25 1.8(12) . .
F24 C24 C25 F25 0.5(12) . .
C23 C24 C25 F25 180.0(7) . .
F24 C24 C25 C26 178.6(7) . .
C23 C24 C25 C26 -1.9(12) . .
C22 C21 C26 F26 -178.5(6) . .
Pt1 C21 C26 F26 3.4(9) . .
C22 C21 C26 C25 1.4(10) . .
Pt1 C21 C26 C25 -176.7(6) . .
F25 C25 C26 F26 -1.7(10) . .
C24 C25 C26 F26 -179.9(7) . .
F25 C25 C26 C21 178.4(7) . .
C24 C25 C26 C21 0.2(12) . .
C41 P1 C31 C36 127.8(7) . .
C1' P1 C31 C36 -121.4(7) . .
Pt1 P1 C31 C36 2.4(8) . .
C41 P1 C31 C32 -50.8(7) . .
C1' P1 C31 C32 60.0(7) . .
Pt1 P1 C31 C32 -176.1(6) . .
C36 C31 C32 C33 3.5(13) . .
P1 C31 C32 C33 -177.9(7) . .
C31 C32 C33 C34 -1.7(15) . .
C32 C33 C34 C35 -0.5(14) . .
C32 C33 C34 C37 -178.1(9) . .
C33 C34 C35 C36 0.8(12) . .
C37 C34 C35 C36 178.3(8) . .
C32 C31 C36 C35 -3.3(12) . .
P1 C31 C36 C35 178.1(6) . .
C34 C35 C36 C31 1.2(13) . .
C35 C34 C37 C37C -110.1(9) . .
C33 C34 C37 C37C 67.3(11) . .
C35 C34 C37 C37B 130.2(9) . .
C33 C34 C37 C37B -52.4(11) . .
C35 C34 C37 C37A 8.7(12) . .
C33 C34 C37 C37A -173.9(9) . .
C31 P1 C41 C46 -62.6(7) . .
C1' P1 C41 C46 -172.8(6) . .
Pt1 P1 C41 C46 63.6(6) . .
C31 P1 C41 C42 125.6(7) . .
C1' P1 C41 C42 15.3(8) . .
Pt1 P1 C41 C42 -108.2(6) . .
C46 C41 C42 C43 0.2(12) . .
P1 C41 C42 C43 172.0(6) . .
C41 C42 C43 C44 -1.7(13) . .
C42 C43 C44 C45 2.4(13) . .
C42 C43 C44 C47 -175.3(8) . .
C43 C44 C45 C46 -1.6(12) . .
C47 C44 C45 C46 176.0(7) . .
C44 C45 C46 C41 0.2(12) . .
C42 C41 C46 C45 0.5(11) . .
P1 C41 C46 C45 -171.7(6) . .
C43 C44 C47 C47A -49.2(16) . .
C45 C44 C47 C47A 133.3(14) . .
C43 C44 C47 C47C 75.2(16) . .
C45 C44 C47 C47C -102.3(16) . .
C43 C44 C47 C47B -171.0(11) . .
C45 C44 C47 C47B 11.4(14) . .
C61 P2 C51 C56 128.0(6) . .
C14' P2 C51 C56 19.3(7) 3_574 .
Pt1 P2 C51 C56 -103.7(6) . .
C61 P2 C51 C52 -59.8(6) . .
C14' P2 C51 C52 -168.5(5) 3_574 .
Pt1 P2 C51 C52 68.5(6) . .
C56 C51 C52 C53 1.1(10) . .
P2 C51 C52 C53 -171.5(5) . .
C51 C52 C53 C54 0.3(11) . .
C52 C53 C54 C55 -1.8(11) . .
C52 C53 C54 C57 178.9(7) . .
C53 C54 C55 C56 2.1(11) . .
C57 C54 C55 C56 -178.6(7) . .
C54 C55 C56 C51 -0.8(12) . .
C52 C51 C56 C55 -0.8(11) . .
P2 C51 C56 C55 171.5(6) . .
C53 C54 C57 C57C -4.4(11) . .
C55 C54 C57 C57C 176.3(8) . .
C53 C54 C57 C57A 116.3(9) . .
C55 C54 C57 C57A -63.0(10) . .
C53 C54 C57 C57B -125.3(8) . .
C55 C54 C57 C57B 55.4(10) . .
C51 P2 C61 C66 -48.0(7) . .
C14' P2 C61 C66 63.7(7) 3_574 .
Pt1 P2 C61 C66 -176.1(5) . .
C51 P2 C61 C62 137.3(6) . .
C14' P2 C61 C62 -111.0(6) 3_574 .
Pt1 P2 C61 C62 9.2(7) . .
C66 C61 C62 C63 -2.4(11) . .
P2 C61 C62 C63 172.5(6) . .
C61 C62 C63 C64 0.9(12) . .
C62 C63 C64 C65 1.8(11) . .
C62 C63 C64 C67 -179.9(7) . .
C63 C64 C65 C66 -3.0(12) . .
C67 C64 C65 C66 178.6(8) . .
C62 C61 C66 C65 1.2(12) . .
P2 C61 C66 C65 -173.7(6) . .
C64 C65 C66 C61 1.5(13) . .
C65 C64 C67 C67C 66.2(11) . .
C63 C64 C67 C67C -112.1(10) . .
C65 C64 C67 C67B -56.6(11) . .
C63 C64 C67 C67B 125.1(9) . .
C65 C64 C67 C67A -175.6(9) . .
C63 C64 C67 C67A 6.1(12) . .
C100 C101 C102 C103 177(2) . .
C106 C101 C102 C103 1.0 . .
C101 C102 C103 C104 7.6 . .
C102 C103 C104 C105 -11.6 . .
C103 C104 C105 C106 14.3 . .
C104 C105 C106 C101 -6.6 . .
C100 C101 C106 C105 -176.4(17) . .
C102 C101 C106 C105 0.3 . .
